data_2242794
loop_
_publ_author_name
'Boulhaoua, Mohammed'
'Kansiz, Sevgi'
'El Hafi, Mohamed'
'Lahmidi, Sanae'
'Dege, Necmi'
'Benchidmi, Mohammed'
'Mague, Joel T.'

_publ_section_title
;
 Crystal structure and Hirshfeld surface analysis of
 5-[(5-nitro-1<i>H</i>-indazol-1-yl)methyl]-3-phenyl-4,5-dihydroisoxazole
;
_journal_coeditor_code DX2013
_journal_issue 1
_journal_name_full 'Acta Crystallographica Section E'
_journal_page_first 71
_journal_page_last 74
_journal_paper_doi 10.1107/S2056989018017590
_journal_volume 75
_journal_year 2019
_chemical_formula_iupac 'C17 H14 N4 O3'
_chemical_formula_moiety 'C17 H14 N4 O3'
_chemical_formula_sum 'C17 H14 N4 O3'
_chemical_formula_weight 322.32
_chemical_name_systematic
;
5-[(5-Nitro-1<i>H</i>-indazol-1-yl)methyl]-3-phenyl-4,5-dihydroisoxazole
;
_space_group_crystal_system monoclinic
_space_group_IT_number 14
_space_group_name_Hall '-P 2ybc'
_space_group_name_H-M_alt 'P 1 21/c 1'
_symmetry_space_group_name_Hall '-P 2ybc'
_symmetry_space_group_name_H-M 'P 1 21/c 1'
_atom_sites_solution_hydrogens difmap
_atom_sites_solution_primary direct
_atom_sites_solution_secondary difmap
_audit_creation_method SHELXL-2014/7
_cell_angle_alpha 90
_cell_angle_beta 101.8530(10)
_cell_angle_gamma 90
_cell_formula_units_Z 4
_cell_length_a 7.8595(4)
_cell_length_b 11.8831(7)
_cell_length_c 15.5716(9)
_cell_measurement_reflns_used 9953
_cell_measurement_temperature 100(2)
_cell_measurement_theta_max 29.0662
_cell_measurement_theta_min 2.6480
_cell_volume 1423.30(14)
_computing_cell_refinement
;
<i>SAINT</i> (Bruker, 2016)
;
_computing_data_collection
;
<i>APEX3</i> (Bruker, 2016)
;
_computing_data_reduction
;
<i>SAINT</i> (Bruker, 2016)
;
_computing_molecular_graphics
;
<i>DIAMOND</i> (Brandenburg & Putz, 2012)
;
_computing_publication_material
;
<i>SHELXTL</i> (Sheldrick, 2008)
;
_computing_structure_refinement
;
<i>SHELXL2014</i> (Sheldrick, 2015<i>b</i>)
;
_computing_structure_solution
;
<i>SHELXT</i> (Sheldrick, 2015<i>a</i>)
;
_diffrn_ambient_temperature 100(2)
_diffrn_detector_area_resol_mean 8.3333
_diffrn_measured_fraction_theta_full 0.998
_diffrn_measured_fraction_theta_max 0.997
_diffrn_measurement_device_type 'Bruker SMART APEX CCD'
_diffrn_measurement_method '\f and \w scans'
_diffrn_radiation_monochromator graphite
_diffrn_radiation_type MoK\a
_diffrn_radiation_wavelength 0.71073
_diffrn_reflns_av_R_equivalents 0.0319
_diffrn_reflns_av_unetI/netI 0.0253
_diffrn_reflns_limit_h_max 10
_diffrn_reflns_limit_h_min -10
_diffrn_reflns_limit_k_max 16
_diffrn_reflns_limit_k_min -16
_diffrn_reflns_limit_l_max 21
_diffrn_reflns_limit_l_min -21
_diffrn_reflns_number 26832
_diffrn_reflns_theta_full 29.000
_diffrn_reflns_theta_max 29.080
_diffrn_reflns_theta_min 2.173
_diffrn_source 'fine-focus sealed tube'
_exptl_absorpt_coefficient_mu 0.107
_exptl_absorpt_correction_T_max 0.98
_exptl_absorpt_correction_T_min 0.90
_exptl_absorpt_correction_type multi-scan
_exptl_absorpt_process_details
;
(<i>SADABS</i>; Bruker, 2016)
;
_exptl_crystal_colour colourless
_exptl_crystal_density_diffrn 1.504
_exptl_crystal_density_method 'not measured'
_exptl_crystal_description block
_exptl_crystal_F_000 672
_exptl_crystal_size_max 0.352
_exptl_crystal_size_mid 0.324
_exptl_crystal_size_min 0.166
_refine_diff_density_max 0.487
_refine_diff_density_min -0.202
_refine_ls_extinction_method none
_refine_ls_goodness_of_fit_ref 1.049
_refine_ls_hydrogen_treatment refall
_refine_ls_matrix_type full
_refine_ls_number_parameters 273
_refine_ls_number_reflns 3807
_refine_ls_number_restraints 0
_refine_ls_restrained_S_all 1.049
_refine_ls_R_factor_all 0.0496
_refine_ls_R_factor_gt 0.0414
_refine_ls_shift/su_max 0.000
_refine_ls_shift/su_mean 0.000
_refine_ls_structure_factor_coef Fsqd
_refine_ls_weighting_details 'w=1/[\s^2^(Fo^2^)+(0.0692P)^2^+0.3982P] where P=(Fo^2^+2Fc^2^)/3'
_refine_ls_weighting_scheme calc
_refine_ls_wR_factor_gt 0.1161
_refine_ls_wR_factor_ref 0.1198
_reflns_number_gt 3116
_reflns_number_total 3807
_reflns_threshold_expression 'I > 2\s(I)'
_cod_data_source_file dx2013sup1.cif
_cod_data_source_block I
_cod_database_code 2242794
_shelx_space_group_comment
;
The symmetry employed for this shelxl refinement is uniquely defined
by the following loop, which should always be used as a source of
symmetry information in preference to the above space-group names.
They are only intended as comments.
;
_shelx_estimated_absorpt_t_min 0.963
_shelx_estimated_absorpt_t_max 0.982

loop_
_space_group_symop_operation_xyz
'x, y, z'
'-x, y+1/2, -z+1/2'
'-x, -y, -z'
'x, -y-1/2, z-1/2'

loop_
_atom_site_type_symbol
_atom_site_label
_atom_site_fract_x
_atom_site_fract_y
_atom_site_fract_z
_atom_site_U_iso_or_equiv
_atom_site_adp_type
_atom_site_calc_flag
_atom_site_occupancy
O O1 0.65493(11) 0.74043(7) 0.41423(5) 0.0191(2) Uani d 1
O O2 0.30551(13) 0.88196(8) -0.02290(6) 0.0285(2) Uani d 1
O O3 0.20589(12) 0.71575(8) -0.06215(6) 0.0245(2) Uani d 1
N N1 0.69220(13) 0.46778(8) 0.25680(7) 0.0185(2) Uani d 1
N N2 0.72589(12) 0.57977(8) 0.27365(6) 0.0158(2) Uani d 1
N N3 0.74782(13) 0.82212(8) 0.47244(7) 0.0174(2) Uani d 1
N N4 0.30425(13) 0.77874(9) -0.01243(7) 0.0189(2) Uani d 1
C C1 0.63510(14) 0.64559(10) 0.20885(7) 0.0144(2) Uani d 1
C C2 0.62565(15) 0.76290(10) 0.19937(8) 0.0169(2) Uani d 1
H H2 0.685(2) 0.8130(14) 0.2417(11) 0.031(4) Uiso d 1
C C3 0.51782(15) 0.80431(10) 0.12540(8) 0.0168(2) Uani d 1
H H3 0.504(2) 0.8820(14) 0.1145(10) 0.024(4) Uiso d 1
C C4 0.42155(14) 0.73017(10) 0.06319(7) 0.0161(2) Uani d 1
C C5 0.42849(14) 0.61464(10) 0.07119(8) 0.0158(2) Uani d 1
H H5 0.357(2) 0.5659(14) 0.0287(10) 0.028(4) Uiso d 1
C C6 0.53865(14) 0.57188(9) 0.14574(8) 0.0152(2) Uani d 1
C C7 0.58181(15) 0.46238(10) 0.18078(8) 0.0182(2) Uani d 1
H H7 0.542(2) 0.3910(13) 0.1558(10) 0.025(4) Uiso d 1
C C8 0.84131(15) 0.61131(10) 0.35495(7) 0.0171(2) Uani d 1
H H8A 0.9079(18) 0.6778(12) 0.3442(9) 0.016(3) Uiso d 1
H H8B 0.9229(18) 0.5481(12) 0.3686(9) 0.016(3) Uiso d 1
C C9 0.74607(15) 0.63288(10) 0.42928(8) 0.0168(2) Uani d 1
H H9 0.6526(19) 0.5757(13) 0.4289(10) 0.020(4) Uiso d 1
C C10 0.87110(16) 0.64689(10) 0.51745(8) 0.0174(2) Uani d 1
H H10A 0.992(2) 0.6201(13) 0.5155(10) 0.023(4) Uiso d 1
H H10B 0.829(2) 0.6065(13) 0.5660(11) 0.023(4) Uiso d 1
C C11 0.86519(14) 0.77242(10) 0.52933(7) 0.0153(2) Uani d 1
C C12 0.97578(14) 0.83461(10) 0.60166(7) 0.0155(2) Uani d 1
C C13 0.96755(15) 0.95199(10) 0.60656(8) 0.0184(2) Uani d 1
H H13 0.890(2) 0.9941(14) 0.5607(11) 0.028(4) Uiso d 1
C C14 1.06651(16) 1.00864(11) 0.67741(8) 0.0213(3) Uani d 1
H H14 1.060(2) 1.0871(16) 0.6806(11) 0.035(5) Uiso d 1
C C15 1.17610(16) 0.94898(11) 0.74367(8) 0.0214(3) Uani d 1
H H15 1.249(2) 0.9886(15) 0.7961(11) 0.034(4) Uiso d 1
C C16 1.18699(16) 0.83273(11) 0.73863(8) 0.0199(2) Uani d 1
H H16 1.256(2) 0.7904(14) 0.7837(10) 0.026(4) Uiso d 1
C C17 1.08704(15) 0.77535(10) 0.66777(8) 0.0177(2) Uani d 1
H H17 1.0992(19) 0.6917(13) 0.6650(10) 0.024(4) Uiso d 1

loop_
_atom_site_aniso_label
_atom_site_aniso_U_11
_atom_site_aniso_U_22
_atom_site_aniso_U_33
_atom_site_aniso_U_12
_atom_site_aniso_U_13
_atom_site_aniso_U_23
O1 0.0189(4) 0.0187(4) 0.0176(4) 0.0040(3) -0.0014(3) -0.0028(3)
O2 0.0362(6) 0.0189(5) 0.0263(5) 0.0060(4) -0.0030(4) 0.0037(4)
O3 0.0237(5) 0.0280(5) 0.0183(4) -0.0012(4) -0.0041(4) -0.0007(4)
N1 0.0223(5) 0.0131(5) 0.0202(5) -0.0003(4) 0.0045(4) -0.0004(4)
N2 0.0183(5) 0.0132(5) 0.0147(5) 0.0014(3) 0.0008(4) -0.0005(3)
N3 0.0181(5) 0.0178(5) 0.0157(5) 0.0010(4) 0.0021(4) -0.0012(4)
N4 0.0194(5) 0.0205(5) 0.0159(5) 0.0032(4) 0.0016(4) 0.0003(4)
C1 0.0145(5) 0.0151(5) 0.0135(5) 0.0005(4) 0.0026(4) -0.0004(4)
C2 0.0187(5) 0.0146(5) 0.0165(5) -0.0003(4) 0.0017(4) -0.0022(4)
C3 0.0181(5) 0.0141(5) 0.0181(6) 0.0015(4) 0.0035(4) 0.0002(4)
C4 0.0146(5) 0.0196(5) 0.0135(5) 0.0024(4) 0.0018(4) 0.0010(4)
C5 0.0144(5) 0.0178(5) 0.0150(5) -0.0008(4) 0.0024(4) -0.0023(4)
C6 0.0147(5) 0.0150(5) 0.0162(5) -0.0010(4) 0.0044(4) -0.0019(4)
C7 0.0195(6) 0.0148(5) 0.0203(6) -0.0016(4) 0.0038(4) -0.0013(4)
C8 0.0162(5) 0.0184(5) 0.0148(5) 0.0019(4) -0.0010(4) -0.0008(4)
C9 0.0180(5) 0.0147(5) 0.0169(5) 0.0015(4) 0.0016(4) 0.0011(4)
C10 0.0216(6) 0.0150(5) 0.0148(5) 0.0027(4) 0.0018(4) 0.0004(4)
C11 0.0165(5) 0.0151(5) 0.0147(5) 0.0011(4) 0.0039(4) 0.0011(4)
C12 0.0148(5) 0.0175(5) 0.0145(5) 0.0008(4) 0.0037(4) 0.0013(4)
C13 0.0174(5) 0.0171(5) 0.0201(6) 0.0007(4) 0.0022(4) 0.0021(4)
C14 0.0214(6) 0.0175(6) 0.0245(6) -0.0020(4) 0.0034(5) -0.0012(5)
C15 0.0202(6) 0.0259(6) 0.0179(6) -0.0036(5) 0.0033(5) -0.0020(5)
C16 0.0188(6) 0.0256(6) 0.0146(5) 0.0005(5) 0.0016(4) 0.0033(4)
C17 0.0193(6) 0.0178(5) 0.0160(6) 0.0023(4) 0.0039(4) 0.0025(4)

loop_
_atom_type_symbol
_atom_type_description
_atom_type_scat_dispersion_real
_atom_type_scat_dispersion_imag
_atom_type_scat_source
C C 0.0033 0.0016 'International Tables Vol C Tables 4.2.6.8 and 6.1.1.4'
H H 0.0000 0.0000 'International Tables Vol C Tables 4.2.6.8 and 6.1.1.4'
N N 0.0061 0.0033 'International Tables Vol C Tables 4.2.6.8 and 6.1.1.4'
O O 0.0106 0.0060 'International Tables Vol C Tables 4.2.6.8 and 6.1.1.4'

loop_
_geom_angle_atom_site_label_1
_geom_angle_atom_site_label_2
_geom_angle_atom_site_label_3
_geom_angle
N3 O1 C9 108.92(8)
C7 N1 N2 106.54(9)
C1 N2 N1 111.44(9)
C1 N2 C8 129.81(10)
N1 N2 C8 118.70(9)
C11 N3 O1 109.12(9)
O3 N4 O2 122.78(10)
O3 N4 C4 118.64(10)
O2 N4 C4 118.56(10)
N2 C1 C2 131.25(11)
N2 C1 C6 106.53(10)
C2 C1 C6 122.22(10)
C3 C2 C1 117.05(11)
C3 C2 H2 119.7(10)
C1 C2 H2 123.2(10)
C2 C3 C4 120.28(11)
C2 C3 H3 122.1(10)
C4 C3 H3 117.6(10)
C5 C4 C3 123.69(11)
C5 C4 N4 118.31(10)
C3 C4 N4 117.97(10)
C4 C5 C6 116.40(10)
C4 C5 H5 121.9(10)
C6 C5 H5 121.6(10)
C5 C6 C1 120.36(10)
C5 C6 C7 135.26(11)
C1 C6 C7 104.35(10)
N1 C7 C6 111.14(10)
N1 C7 H7 120.5(9)
C6 C7 H7 128.3(9)
N2 C8 C9 112.99(10)
N2 C8 H8A 108.6(8)
C9 C8 H8A 110.9(8)
N2 C8 H8B 104.8(8)
C9 C8 H8B 111.4(8)
H8A C8 H8B 107.8(11)
O1 C9 C8 109.07(9)
O1 C9 C10 104.66(9)
C8 C9 C10 112.09(10)
O1 C9 H9 105.0(9)
C8 C9 H9 110.8(9)
C10 C9 H9 114.6(9)
C11 C10 C9 100.86(9)
C11 C10 H10A 111.8(9)
C9 C10 H10A 112.0(9)
C11 C10 H10B 110.9(9)
C9 C10 H10B 111.9(9)
H10A C10 H10B 109.2(13)
N3 C11 C12 121.64(10)
N3 C11 C10 114.02(10)
C12 C11 C10 124.27(10)
C17 C12 C13 119.43(11)
C17 C12 C11 119.51(10)
C13 C12 C11 121.03(10)
C14 C13 C12 120.18(11)
C14 C13 H13 119.8(10)
C12 C13 H13 120.0(10)
C13 C14 C15 120.15(12)
C13 C14 H14 119.8(11)
C15 C14 H14 120.0(11)
C16 C15 C14 120.02(12)
C16 C15 H15 118.5(10)
C14 C15 H15 121.4(10)
C15 C16 C17 120.03(11)
C15 C16 H16 121.5(10)
C17 C16 H16 118.4(10)
C16 C17 C12 120.17(11)
C16 C17 H17 118.5(9)
C12 C17 H17 121.3(9)

loop_
_geom_bond_atom_site_label_1
_geom_bond_atom_site_label_2
_geom_bond_distance
O1 N3 1.4230(13)
O1 C9 1.4603(14)
O2 N4 1.2377(14)
O3 N4 1.2294(13)
N1 C7 1.3176(16)
N1 N2 1.3716(13)
N2 C1 1.3577(14)
N2 C8 1.4472(15)
N3 C11 1.2840(15)
N4 C4 1.4573(15)
C1 C2 1.4022(16)
C1 C6 1.4147(15)
C2 C3 1.3734(16)
C2 H2 0.940(17)
C3 C4 1.4093(16)
C3 H3 0.941(16)
C4 C5 1.3785(16)
C5 C6 1.3936(16)
C5 H5 0.967(17)
C6 C7 1.4248(16)
C7 H7 0.959(16)
C8 C9 1.5238(16)
C8 H8A 0.981(15)
C8 H8B 0.982(15)
C9 C10 1.5245(17)
C9 H9 1.000(15)
C10 C11 1.5050(15)
C10 H10A 1.006(16)
C10 H10B 1.007(16)
C11 C12 1.4724(16)
C12 C17 1.3966(15)
C12 C13 1.3991(16)
C13 C14 1.3866(17)
C13 H13 0.976(16)
C14 C15 1.3943(18)
C14 H14 0.936(19)
C15 C16 1.3873(18)
C15 H15 1.011(18)
C16 C17 1.3941(17)
C16 H16 0.941(16)
C17 H17 1.000(16)

loop_
_geom_hbond_atom_site_label_D
_geom_hbond_atom_site_label_H
_geom_hbond_atom_site_label_A
_geom_hbond_site_symmetry_A
_geom_hbond_distance_DH
_geom_hbond_distance_HA
_geom_hbond_distance_DA
_geom_hbond_angle_DHA
C7 H7 O1 2_645 0.959(16) 2.467(16) 3.3877(14) 160.9(13)

loop_
_geom_torsion_atom_site_label_1
_geom_torsion_atom_site_label_2
_geom_torsion_atom_site_label_3
_geom_torsion_atom_site_label_4
_geom_torsion
C7 N1 N2 C1 0.80(13)
C7 N1 N2 C8 178.51(10)
C9 O1 N3 C11 -10.56(12)
N1 N2 C1 C2 178.29(11)
C8 N2 C1 C2 0.9(2)
N1 N2 C1 C6 -0.80(12)
C8 N2 C1 C6 -178.17(11)
N2 C1 C2 C3 -179.03(11)
C6 C1 C2 C3 -0.06(16)
C1 C2 C3 C4 0.43(16)
C2 C3 C4 C5 -0.33(17)
C2 C3 C4 N4 177.74(10)
O3 N4 C4 C5 5.90(15)
O2 N4 C4 C5 -175.49(10)
O3 N4 C4 C3 -172.27(10)
O2 N4 C4 C3 6.33(16)
C3 C4 C5 C6 -0.17(17)
N4 C4 C5 C6 -178.23(10)
C4 C5 C6 C1 0.53(16)
C4 C5 C6 C7 178.17(12)
N2 C1 C6 C5 178.75(10)
C2 C1 C6 C5 -0.44(17)
N2 C1 C6 C7 0.47(12)
C2 C1 C6 C7 -178.72(10)
N2 N1 C7 C6 -0.48(13)
C5 C6 C7 N1 -177.89(12)
C1 C6 C7 N1 0.01(13)
C1 N2 C8 C9 86.13(14)
N1 N2 C8 C9 -91.08(12)
N3 O1 C9 C8 -104.57(10)
N3 O1 C9 C10 15.55(11)
N2 C8 C9 O1 -73.99(12)
N2 C8 C9 C10 170.59(9)
O1 C9 C10 C11 -13.98(11)
C8 C9 C10 C11 104.09(10)
O1 N3 C11 C12 -176.33(9)
O1 N3 C11 C10 0.66(13)
C9 C10 C11 N3 8.74(13)
C9 C10 C11 C12 -174.36(10)
N3 C11 C12 C17 172.37(11)
C10 C11 C12 C17 -4.30(16)
N3 C11 C12 C13 -5.78(17)
C10 C11 C12 C13 177.55(11)
C17 C12 C13 C14 -1.29(17)
C11 C12 C13 C14 176.86(10)
C12 C13 C14 C15 0.67(18)
C13 C14 C15 C16 0.31(18)
C14 C15 C16 C17 -0.66(18)
C15 C16 C17 C12 0.03(17)
C13 C12 C17 C16 0.95(17)
C11 C12 C17 C16 -177.23(10)

_cod_database_fobs_code 2242794
